data_4068573
loop_
_publ_author_name
'Santi, Saverio'
'Durante, Christian'
'Donoli, Alessandro'
'Bisello, Annalisa'
'Orian, Laura'
'Ceccon, Alberto'
'Crociani, Laura'
'Benetollo, Franco'

_publ_section_title
;
 Mixed Valence Properties in Ferrocenyl-Based Bimetallic
 FeCp&#x2212;Indenyl&#x2212;MLnComplexes: Effect of the MLnGroup
;
_journal_issue 12
_journal_name_full Organometallics
_journal_page_first 3319
_journal_paper_doi 10.1021/om800954b
_journal_volume 28
_journal_year 2009
_chemical_formula_sum 'C22 H15 Fe Mn O3'
_chemical_formula_weight 438.13
_chemical_name_systematic
;
 ?
;
_space_group_IT_number 14
_symmetry_cell_setting monoclinic
_symmetry_space_group_name_Hall '-P 2ybc'
_symmetry_space_group_name_H-M 'P 1 21/c 1'
_atom_sites_solution_hydrogens geom
_atom_sites_solution_primary direct
_atom_sites_solution_secondary difmap
_audit_creation_method SHELXL-97
_cell_angle_alpha 90.00
_cell_angle_beta 100.87(3)
_cell_angle_gamma 90.00
_cell_formula_units_Z 4
_cell_length_a 10.192(3)
_cell_length_b 8.945(2)
_cell_length_c 20.796(3)
_cell_measurement_temperature 293(2)
_cell_volume 1861.9(8)
_computing_structure_refinement 'SHELXL-97 (Sheldrick, 1997)'
_diffrn_ambient_temperature 293(2)
_diffrn_measured_fraction_theta_full 0.913
_diffrn_measured_fraction_theta_max 0.913
_diffrn_radiation_monochromator graphite
_diffrn_radiation_source 'fine-focus sealed tube'
_diffrn_radiation_type MoK\a
_diffrn_radiation_wavelength 0.71073
_diffrn_reflns_av_R_equivalents 0.0091
_diffrn_reflns_av_sigmaI/netI 0.0211
_diffrn_reflns_limit_h_max 13
_diffrn_reflns_limit_h_min -13
_diffrn_reflns_limit_k_max 11
_diffrn_reflns_limit_k_min 0
_diffrn_reflns_limit_l_max 27
_diffrn_reflns_limit_l_min 0
_diffrn_reflns_number 4214
_diffrn_reflns_theta_full 28.00
_diffrn_reflns_theta_max 28.00
_diffrn_reflns_theta_min 3.11
_exptl_absorpt_coefficient_mu 1.476
_exptl_crystal_density_diffrn 1.563
_exptl_crystal_density_method 'not measured'
_exptl_crystal_F_000 888
_refine_diff_density_max 0.321
_refine_diff_density_min -0.260
_refine_diff_density_rms 0.057
_refine_ls_extinction_method none
_refine_ls_goodness_of_fit_ref 1.270
_refine_ls_hydrogen_treatment mixed
_refine_ls_matrix_type full
_refine_ls_number_parameters 244
_refine_ls_number_reflns 4106
_refine_ls_number_restraints 0
_refine_ls_restrained_S_all 1.270
_refine_ls_R_factor_all 0.0445
_refine_ls_R_factor_gt 0.0424
_refine_ls_shift/su_max 0.001
_refine_ls_shift/su_mean 0.000
_refine_ls_structure_factor_coef Fsqd
_refine_ls_weighting_details 'calc w=1/[\s^2^(Fo^2^)+(0.0001P)^2^+2.2071P] where P=(Fo^2^+2Fc^2^)/3'
_refine_ls_weighting_scheme calc
_refine_ls_wR_factor_gt 0.0911
_refine_ls_wR_factor_ref 0.0933
_reflns_number_gt 3979
_reflns_number_total 4106
_reflns_threshold_expression >2sigma(I)
_cod_data_source_file om800954b_si_002.cif
_cod_data_source_block mn-fe
_cod_original_cell_volume 1861.9(7)
_cod_original_sg_symbol_H-M P21/c
_cod_database_code 4068573

loop_
_symmetry_equiv_pos_as_xyz
'x, y, z'
'-x, y+1/2, -z+1/2'
'-x, -y, -z'
'x, -y-1/2, z-1/2'

loop_
_atom_site_label
_atom_site_type_symbol
_atom_site_fract_x
_atom_site_fract_y
_atom_site_fract_z
_atom_site_U_iso_or_equiv
_atom_site_adp_type
_atom_site_occupancy
_atom_site_symmetry_multiplicity
_atom_site_calc_flag
_atom_site_refinement_flags
Mn Mn 0.33161(4) 0.22477(5) 0.466736(19) 0.03786(11) Uani 1 1 d .
Fe Fe 0.24715(4) 0.49564(5) 0.24406(2) 0.04870(13) Uani 1 1 d .
O1 O 0.5502(3) 0.1378(3) 0.40101(13) 0.0790(8) Uani 1 1 d .
O2 O 0.5100(3) 0.2014(3) 0.59503(11) 0.0708(7) Uani 1 1 d .
O3 O 0.2235(3) -0.0795(3) 0.46763(19) 0.0986(10) Uani 1 1 d .
C1 C 0.4201(3) 0.4723(4) 0.31020(15) 0.0535(8) Uani 1 1 d .
H1 H 0.4656 0.5473 0.3363 0.064 Uiso 1 1 calc R
C2 C 0.3184(3) 0.3792(3) 0.32685(13) 0.0438(6) Uani 1 1 d .
C3 C 0.2771(3) 0.2799(4) 0.27352(15) 0.0521(7) Uani 1 1 d .
H3 H 0.2121 0.2060 0.2711 0.063 Uiso 1 1 calc R
C4 C 0.3529(4) 0.3136(4) 0.22442(16) 0.0609(9) Uani 1 1 d .
H4 H 0.3456 0.2656 0.1842 0.073 Uiso 1 1 calc R
C5 C 0.4402(3) 0.4312(5) 0.24693(16) 0.0605(9) Uani 1 1 d .
H5 H 0.5009 0.4748 0.2243 0.073 Uiso 1 1 calc R
C6 C 0.1781(7) 0.7042(7) 0.2499(4) 0.122(2) Uani 1 1 d .
H6 H 0.2139 0.7738 0.2816 0.146 Uiso 1 1 calc R
C7 C 0.2141(7) 0.6851(8) 0.1906(4) 0.121(3) Uani 1 1 d .
H7 H 0.2782 0.7419 0.1753 0.145 Uiso 1 1 calc R
C8 C 0.1464(7) 0.5760(10) 0.1582(3) 0.120(3) Uani 1 1 d .
H8 H 0.1559 0.5418 0.1171 0.143 Uiso 1 1 calc R
C9 C 0.0577(5) 0.5199(7) 0.1954(4) 0.111(2) Uani 1 1 d .
H9 H -0.0037 0.4432 0.1835 0.133 Uiso 1 1 calc R
C10 C 0.0783(6) 0.6009(8) 0.2546(3) 0.113(2) Uani 1 1 d .
H10 H 0.0343 0.5879 0.2895 0.136 Uiso 1 1 calc R
C11 C 0.2673(3) 0.3818(3) 0.38866(13) 0.0418(6) Uani 1 1 d .
C12 C 0.3254(3) 0.4601(3) 0.44653(13) 0.0411(6) Uani 1 1 d .
H12 H 0.4028 0.5175 0.4522 0.049 Uiso 1 1 calc R
C13 C 0.2436(3) 0.4352(3) 0.49480(13) 0.0414(6) Uani 1 1 d .
C14 C 0.2493(3) 0.4908(4) 0.55971(15) 0.0524(7) Uani 1 1 d .
H14 H 0.3170 0.5556 0.5787 0.063 Uiso 1 1 calc R
C15 C 0.1535(4) 0.4468(4) 0.59294(16) 0.0628(9) Uani 1 1 d .
H15 H 0.1553 0.4840 0.6349 0.075 Uiso 1 1 calc R
C16 C 0.0511(4) 0.3462(4) 0.56576(17) 0.0643(9) Uani 1 1 d .
H16 H -0.0122 0.3185 0.5904 0.077 Uiso 1 1 calc R
C17 C 0.0424(3) 0.2887(4) 0.50464(16) 0.0546(8) Uani 1 1 d .
H17 H -0.0248 0.2215 0.4877 0.066 Uiso 1 1 calc R
C18 C 0.1392(3) 0.3341(3) 0.46714(14) 0.0429(6) Uani 1 1 d .
C19 C 0.1560(3) 0.2997(3) 0.40155(13) 0.0434(6) Uani 1 1 d .
H19 H 0.1031 0.2349 0.3727 0.052 Uiso 1 1 calc R
C20 C 0.4646(3) 0.1688(3) 0.42710(15) 0.0489(7) Uani 1 1 d .
C21 C 0.4402(3) 0.2088(3) 0.54526(14) 0.0467(6) Uani 1 1 d .
C22 C 0.2673(3) 0.0378(4) 0.46847(18) 0.0600(8) Uani 1 1 d .

loop_
_atom_site_aniso_label
_atom_site_aniso_U_11
_atom_site_aniso_U_22
_atom_site_aniso_U_33
_atom_site_aniso_U_23
_atom_site_aniso_U_13
_atom_site_aniso_U_12
Mn 0.0399(2) 0.0379(2) 0.0374(2) 0.00283(16) 0.01173(16) -0.00236(17)
Fe 0.0479(2) 0.0603(3) 0.0408(2) 0.01312(19) 0.01591(17) 0.01060(19)
O1 0.0860(18) 0.0852(19) 0.0785(17) 0.0163(15) 0.0483(15) 0.0279(15)
O2 0.0887(18) 0.0710(16) 0.0467(13) 0.0021(12) -0.0028(12) 0.0112(14)
O3 0.087(2) 0.0547(16) 0.154(3) 0.0134(18) 0.021(2) -0.0251(15)
C1 0.0446(15) 0.070(2) 0.0463(16) 0.0090(15) 0.0099(12) -0.0035(15)
C2 0.0436(14) 0.0487(16) 0.0396(13) 0.0071(12) 0.0091(11) 0.0038(12)
C3 0.0574(17) 0.0546(18) 0.0458(15) 0.0005(14) 0.0131(13) 0.0037(15)
C4 0.069(2) 0.073(2) 0.0444(16) 0.0027(16) 0.0205(15) 0.0184(18)
C5 0.0470(16) 0.085(3) 0.0540(18) 0.0155(18) 0.0218(14) 0.0127(17)
C6 0.127(5) 0.084(4) 0.145(6) -0.012(4) 0.002(4) 0.056(4)
C7 0.124(5) 0.110(5) 0.148(6) 0.085(4) 0.074(5) 0.061(4)
C8 0.132(5) 0.165(7) 0.061(3) 0.037(4) 0.017(3) 0.081(5)
C9 0.057(2) 0.115(4) 0.146(5) 0.040(4) -0.018(3) 0.018(3)
C10 0.092(3) 0.169(6) 0.095(4) 0.069(4) 0.059(3) 0.081(4)
C11 0.0414(13) 0.0462(15) 0.0379(13) 0.0080(11) 0.0079(11) 0.0009(12)
C12 0.0408(13) 0.0388(14) 0.0433(14) 0.0045(11) 0.0071(11) -0.0042(11)
C13 0.0436(14) 0.0402(14) 0.0411(13) 0.0027(11) 0.0095(11) 0.0029(12)
C14 0.0595(18) 0.0503(17) 0.0470(16) -0.0049(13) 0.0091(13) 0.0057(14)
C15 0.080(2) 0.068(2) 0.0454(17) -0.0014(16) 0.0247(16) 0.0145(19)
C16 0.065(2) 0.075(2) 0.061(2) 0.0103(18) 0.0331(17) 0.0064(18)
C17 0.0443(15) 0.066(2) 0.0577(18) 0.0050(16) 0.0208(14) -0.0023(15)
C18 0.0383(13) 0.0467(15) 0.0449(14) 0.0037(12) 0.0105(11) 0.0020(12)
C19 0.0406(13) 0.0487(16) 0.0404(14) 0.0007(12) 0.0065(11) -0.0056(12)
C20 0.0557(17) 0.0453(16) 0.0487(16) 0.0071(13) 0.0177(13) 0.0059(14)
C21 0.0563(17) 0.0430(15) 0.0433(15) 0.0028(12) 0.0161(13) 0.0049(13)
C22 0.0547(18) 0.0529(19) 0.073(2) 0.0079(17) 0.0150(16) -0.0067(15)

loop_
_atom_type_symbol
_atom_type_description
_atom_type_scat_dispersion_real
_atom_type_scat_dispersion_imag
_atom_type_scat_source
C C 0.0033 0.0016 'International Tables Vol C Tables 4.2.6.8 and 6.1.1.4'
H H 0.0000 0.0000 'International Tables Vol C Tables 4.2.6.8 and 6.1.1.4'
O O 0.0106 0.0060 'International Tables Vol C Tables 4.2.6.8 and 6.1.1.4'
Mn Mn 0.3368 0.7283 'International Tables Vol C Tables 4.2.6.8 and 6.1.1.4'
Fe Fe 0.3463 0.8444 'International Tables Vol C Tables 4.2.6.8 and 6.1.1.4'

loop_
_geom_angle_atom_site_label_1
_geom_angle_atom_site_label_2
_geom_angle_atom_site_label_3
_geom_angle
C20 Mn C21 90.36(14)
C20 Mn C22 93.45(15)
C21 Mn C22 94.12(15)
C20 Mn C19 114.36(13)
C21 Mn C19 154.04(12)
C22 Mn C19 92.25(14)
C20 Mn C12 100.46(12)
C21 Mn C12 104.28(12)
C22 Mn C12 156.72(14)
C19 Mn C12 65.05(11)
C20 Mn C11 89.10(12)
C21 Mn C11 141.71(13)
C22 Mn C11 124.13(14)
C19 Mn C11 38.59(10)
C12 Mn C11 38.63(10)
C20 Mn C18 152.13(12)
C21 Mn C18 115.46(12)
C22 Mn C18 94.87(14)
C19 Mn C18 38.81(10)
C12 Mn C18 64.50(11)
C11 Mn C18 64.32(10)
C20 Mn C13 137.86(12)
C21 Mn C13 92.23(12)
C22 Mn C13 128.23(14)
C19 Mn C13 64.40(11)
C12 Mn C13 38.51(10)
C11 Mn C13 64.07(10)
C18 Mn C13 37.95(10)
C6 Fe C10 40.5(3)
C6 Fe C9 67.4(3)
C10 Fe C9 41.0(2)
C6 Fe C8 66.2(3)
C10 Fe C8 68.0(2)
C9 Fe C8 40.3(2)
C6 Fe C7 39.5(3)
C10 Fe C7 67.0(2)
C9 Fe C7 65.7(3)
C8 Fe C7 37.8(3)
C6 Fe C2 120.0(2)
C10 Fe C2 109.00(15)
C9 Fe C2 129.6(2)
C8 Fe C2 167.6(3)
C7 Fe C2 153.5(3)
C6 Fe C3 154.2(3)
C10 Fe C3 119.7(2)
C9 Fe C3 109.2(2)
C8 Fe C3 128.9(3)
C7 Fe C3 164.5(3)
C2 Fe C3 41.03(12)
C6 Fe C1 108.9(2)
C10 Fe C1 128.8(2)
C9 Fe C1 167.9(2)
C8 Fe C1 150.2(3)
C7 Fe C1 119.5(3)
C2 Fe C1 41.05(12)
C3 Fe C1 68.68(14)
C6 Fe C4 164.0(3)
C10 Fe C4 153.3(3)
C9 Fe C4 118.6(2)
C8 Fe C4 107.9(2)
C7 Fe C4 126.9(2)
C2 Fe C4 68.96(12)
C3 Fe C4 41.00(13)
C1 Fe C4 68.24(15)
C6 Fe C5 127.5(3)
C10 Fe C5 166.0(3)
C9 Fe C5 150.7(3)
C8 Fe C5 117.0(2)
C7 Fe C5 108.2(2)
C2 Fe C5 68.96(12)
C3 Fe C5 68.50(14)
C1 Fe C5 40.75(13)
C4 Fe C5 40.18(15)
C5 C1 C2 108.3(3)
C5 C1 Fe 69.95(18)
C2 C1 Fe 69.25(17)
C3 C2 C1 107.4(3)
C3 C2 C11 126.0(3)
C1 C2 C11 126.6(3)
C3 C2 Fe 69.66(17)
C1 C2 Fe 69.70(17)
C11 C2 Fe 127.1(2)
C2 C3 C4 107.8(3)
C2 C3 Fe 69.32(18)
C4 C3 Fe 69.7(2)
C5 C4 C3 108.4(3)
C5 C4 Fe 70.1(2)
C3 C4 Fe 69.28(19)
C4 C5 C1 108.1(3)
C4 C5 Fe 69.74(19)
C1 C5 Fe 69.30(18)
C7 C6 C10 107.7(6)
C7 C6 Fe 70.8(3)
C10 C6 Fe 69.9(3)
C8 C7 C6 110.8(6)
C8 C7 Fe 71.1(3)
C6 C7 Fe 69.7(3)
C7 C8 C9 108.5(6)
C7 C8 Fe 71.2(3)
C9 C8 Fe 69.7(3)
C8 C9 C10 107.2(6)
C8 C9 Fe 69.9(3)
C10 C9 Fe 69.3(3)
C6 C10 C9 105.7(5)
C6 C10 Fe 69.6(3)
C9 C10 Fe 69.7(3)
C19 C11 C12 108.4(2)
C19 C11 C2 125.6(3)
C12 C11 C2 125.9(3)
C19 C11 Mn 70.15(16)
C12 C11 Mn 70.38(15)
C2 C11 Mn 122.7(2)
C11 C12 C13 108.1(2)
C11 C12 Mn 71.00(16)
C13 C12 Mn 73.19(16)
C14 C13 C18 119.6(3)
C14 C13 C12 132.8(3)
C18 C13 C12 107.6(2)
C14 C13 Mn 126.8(2)
C18 C13 Mn 70.38(16)
C12 C13 Mn 68.30(15)
C15 C14 C13 118.4(3)
C14 C15 C16 122.0(3)
C17 C16 C15 121.9(3)
C16 C17 C18 118.3(3)
C17 C18 C13 119.9(3)
C17 C18 C19 132.5(3)
C13 C18 C19 107.7(2)
C17 C18 Mn 125.9(2)
C13 C18 Mn 71.67(15)
C19 C18 Mn 68.56(16)
C11 C19 C18 108.1(2)
C11 C19 Mn 71.26(15)
C18 C19 Mn 72.64(16)
O1 C20 Mn 177.7(3)
O2 C21 Mn 178.6(3)
O3 C22 Mn 177.7(4)

loop_
_geom_bond_atom_site_label_1
_geom_bond_atom_site_label_2
_geom_bond_distance
Mn C20 1.786(3)
Mn C21 1.797(3)
Mn C22 1.800(3)
Mn C19 2.139(3)
Mn C12 2.145(3)
Mn C11 2.153(3)
Mn C18 2.193(3)
Mn C13 2.210(3)
Fe C6 2.005(5)
Fe C10 2.009(4)
Fe C9 2.015(4)
Fe C8 2.018(5)
Fe C7 2.019(5)
Fe C2 2.026(3)
Fe C3 2.030(3)
Fe C1 2.032(3)
Fe C4 2.036(3)
Fe C5 2.040(3)
O1 C20 1.144(4)
O2 C21 1.142(4)
O3 C22 1.139(4)
C1 C5 1.418(4)
C1 C2 1.423(4)
C2 C3 1.421(4)
C2 C11 1.475(4)
C3 C4 1.424(4)
C4 C5 1.400(5)
C6 C7 1.362(9)
C6 C10 1.391(9)
C7 C8 1.307(9)
C8 C9 1.390(8)
C9 C10 1.409(8)
C11 C19 1.418(4)
C11 C12 1.422(4)
C12 C13 1.438(4)
C13 C14 1.430(4)
C13 C18 1.432(4)
C14 C15 1.357(5)
C15 C16 1.413(5)
C16 C17 1.358(5)
C17 C18 1.427(4)
C18 C19 1.440(4)
